data_2004067
loop_
_publ_author_name
'Ng, S. W.'

_publ_section_title
;
 Dicyclohexylammonium Chloride
;
_journal_issue 10
_journal_name_full 'Acta Crystallographica Section C'
_journal_page_first 2149
_journal_page_last 2150
_journal_paper_doi 10.1107/S0108270195003131
_journal_volume 51
_journal_year 1995
_chemical_formula_moiety 'C12 H24 Cl1 N1'
_chemical_formula_sum 'C12 H24 Cl N'
_chemical_formula_weight 217.77
_chemical_name_systematic
;
 dicyclohexylammonium chloride
;
_space_group_IT_number 14
_symmetry_cell_setting monoclinic
_symmetry_space_group_name_Hall '-P 2ybc'
_symmetry_space_group_name_H-M 'P 1 21/c 1'
_audit_creation_method SHELXL
_cell_angle_alpha 90.
_cell_angle_beta 95.48(2)
_cell_angle_gamma 90.
_cell_formula_units_Z 4
_cell_length_a 5.394(2)
_cell_length_b 11.725(2)
_cell_length_c 20.062(5)
_cell_measurement_reflns_used 25
_cell_measurement_temperature 298
_cell_measurement_theta_max 12
_cell_measurement_theta_min 9
_cell_volume 1263.0(6)
_computing_cell_refinement
;
CAD-4 VAX/PC Fortran System (Enraf-Nonius, 1988)
;
_computing_data_collection
;
CAD-4 VAX/PC Fortran System (Enraf-Nonius, 1988)
;
_computing_data_reduction 'Xtal3.0 (Hall & Stewart, 1990)'
_computing_molecular_graphics 'ORTEPII (Johnson, 1976)'
_computing_publication_material 'SHELXL93 (Sheldrick, 1993)'
_computing_structure_refinement 'SHELXL93 (Sheldrick, 1993)'
_computing_structure_solution
;
MULTAN80 (Main, Fiske, Hull, Lessinger, Germain, Declercq & Woolfson, 1980)
;
_diffrn_ambient_temperature 298
_diffrn_measurement_device 'Enraf-Nonius CAD-4'
_diffrn_measurement_method \w-2\q
_diffrn_radiation_monochromator graphite
_diffrn_radiation_source 'fine-focus sealed tube'
_diffrn_radiation_type MoK\a
_diffrn_radiation_wavelength 0.71073
_diffrn_reflns_av_R_equivalents 0.0282
_diffrn_reflns_av_sigmaI/netI 0.0364
_diffrn_reflns_limit_h_max 6
_diffrn_reflns_limit_h_min 0
_diffrn_reflns_limit_k_max 13
_diffrn_reflns_limit_k_min -13
_diffrn_reflns_limit_l_max 23
_diffrn_reflns_limit_l_min -23
_diffrn_reflns_number 4941
_diffrn_reflns_theta_max 24.99
_diffrn_reflns_theta_min 2.01
_diffrn_standards_decay_% 1.4
_diffrn_standards_interval_time 60
_diffrn_standards_number 3
_exptl_absorpt_coefficient_mu 0.269
_exptl_absorpt_correction_type none
_exptl_crystal_colour colorless
_exptl_crystal_density_diffrn 1.145
_exptl_crystal_description cube
_exptl_crystal_F_000 480
_exptl_crystal_size_max 0.36
_exptl_crystal_size_mid 0.36
_exptl_crystal_size_min 0.36
_refine_diff_density_max 0.196
_refine_diff_density_min -0.165
_refine_ls_extinction_method none
_refine_ls_goodness_of_fit_all 1.039
_refine_ls_goodness_of_fit_obs 1.107
_refine_ls_matrix_type full
_refine_ls_number_parameters 135
_refine_ls_number_reflns 2220
_refine_ls_number_restraints 0
_refine_ls_restrained_S_all 1.039
_refine_ls_restrained_S_obs 1.107
_refine_ls_R_factor_all 0.0629
_refine_ls_R_factor_obs 0.0398
_refine_ls_shift/esd_max 0.000
_refine_ls_shift/esd_mean 0.000
_refine_ls_structure_factor_coef Fsqd
_refine_ls_weighting_scheme
;
calc w = 1/[\s^2^(F~o~^2^) + (0.0504P)^2^ + 0.1659P]
where P = (F~o~^2^ + 2F~c~^2^)/3
;
_refine_ls_wR_factor_all 0.1027
_refine_ls_wR_factor_obs 0.0929
_reflns_number_observed 1634
_reflns_number_total 2220
_reflns_observed_criterion >2sigma(I)
_cod_data_source_file ta1015.cif
_cod_data_source_block TA1015
_cod_original_cell_volume 1263.1(6)
_cod_original_sg_symbol_H-M 'P 21/c'
_cod_original_formula_sum 'C12 H24 Cl1 N1'
_cod_database_code 2004067

loop_
_symmetry_equiv_pos_as_xyz
'x, y, z'
'-x, y+1/2, -z+1/2'
'-x, -y, -z'
'x, -y-1/2, z-1/2'

loop_
_atom_site_aniso_label
_atom_site_aniso_U_11
_atom_site_aniso_U_22
_atom_site_aniso_U_33
_atom_site_aniso_U_12
_atom_site_aniso_U_13
_atom_site_aniso_U_23
Cl 0.0335(3) 0.0385(3) 0.0659(4) 0.0010(2) 0.0014(2) 0.0011(3)
N 0.0284(9) 0.0363(10) 0.0337(10) 0.0006(9) 0.0003(7) -0.0014(7)
C1 0.0307(10) 0.0405(11) 0.0288(10) 0.0007(9) 0.0007(8) 0.0014(9)
C2 0.0447(12) 0.0403(12) 0.0372(11) 0.0102(10) -0.0008(9) -0.0018(10)
C3 0.0550(14) 0.0472(14) 0.0425(13) 0.0099(11) -0.0078(11) 0.0008(11)
C4 0.0577(14) 0.058(2) 0.0346(12) 0.0114(12) -0.0083(10) -0.0015(11)
C5 0.0610(15) 0.076(2) 0.0323(12) 0.0221(13) 0.0014(11) -0.0072(12)
C6 0.0500(13) 0.0550(15) 0.0379(12) 0.0186(12) -0.0019(10) -0.0064(11)
C7 0.0339(10) 0.0408(12) 0.0314(10) 0.0011(9) -0.0003(8) -0.0043(9)
C8 0.0607(14) 0.0465(14) 0.0347(12) -0.0187(12) 0.0024(10) 0.0021(10)
C9 0.088(2) 0.0476(14) 0.0480(15) -0.0200(14) -0.0072(13) -0.0059(12)
C10 0.060(2) 0.071(2) 0.0353(12) -0.0154(13) -0.0042(11) -0.0097(12)
C11 0.070(2) 0.097(2) 0.0341(13) -0.030(2) 0.0095(12) -0.0087(13)
C12 0.063(2) 0.067(2) 0.0362(13) -0.0309(13) 0.0071(11) -0.0008(11)

loop_
_atom_site_label
_atom_site_occupancy
_atom_site_fract_x
_atom_site_fract_y
_atom_site_fract_z
_atom_site_U_iso_or_equiv
_atom_site_thermal_displace_type
_atom_site_calc_flag
_atom_site_refinement_flags
_atom_site_type_symbol
Cl 1 0.64724(9) 0.40724(5) 0.29924(3) 0.0461(2) Uani d . Cl
N 1 0.1465(3) 0.5463(2) 0.28759(8) 0.0330(4) Uani d . N
C1 1 0.1219(3) 0.5973(2) 0.21848(9) 0.0334(4) Uani d . C
H1 1 0.2636(3) 0.6482(2) 0.21417(9) 0.050 Uiso calc R H
C2 1 -0.1166(4) 0.6651(2) 0.20556(10) 0.0410(5) Uani d . C
H2A 1 -0.1122(4) 0.7297(2) 0.23584(10) 0.062 Uiso calc R H
H2B 1 -0.2571(4) 0.6175(2) 0.21422(10) 0.062 Uiso calc R H
C3 1 -0.1503(5) 0.7076(2) 0.13330(11) 0.0491(6) Uani d . C
H3A 1 -0.3100(5) 0.7457(2) 0.12533(11) 0.074 Uiso calc R H
H3B 1 -0.0212(5) 0.7628(2) 0.12643(11) 0.074 Uiso calc R H
C4 1 -0.1383(4) 0.6110(2) 0.08390(11) 0.0508(6) Uani d . C
H4A 1 -0.2792(4) 0.5605(2) 0.08706(11) 0.076 Uiso calc R H
H4B 1 -0.1492(4) 0.6416(2) 0.03880(11) 0.076 Uiso calc R H
C5 1 0.0999(5) 0.5442(2) 0.09715(10) 0.0566(7) Uani d . C
H5A 1 0.2401(5) 0.5925(2) 0.08921(10) 0.085 Uiso calc R H
H5B 1 0.0979(5) 0.4802(2) 0.06647(10) 0.085 Uiso calc R H
C6 1 0.1320(4) 0.5003(2) 0.16902(10) 0.0480(6) Uani d . C
H6A 1 0.0012(4) 0.4459(2) 0.17563(10) 0.072 Uiso calc R H
H6B 1 0.2907(4) 0.4613(2) 0.17696(10) 0.072 Uiso calc R H
C7 1 0.1671(4) 0.6250(2) 0.34670(9) 0.0356(5) Uani d . C
H7 1 0.0204(4) 0.6747(2) 0.34384(9) 0.053 Uiso calc R H
C8 1 0.3979(5) 0.6984(2) 0.34851(10) 0.0474(6) Uani d . C
H8A 1 0.3882(5) 0.7469(2) 0.30918(10) 0.071 Uiso calc R H
H8B 1 0.5436(5) 0.6501(2) 0.34774(10) 0.071 Uiso calc R H
C9 1 0.4236(6) 0.7720(2) 0.41135(12) 0.0620(7) Uani d . C
H9A 1 0.5790(6) 0.8140(2) 0.41311(12) 0.093 Uiso calc R H
H9B 1 0.2886(6) 0.8269(2) 0.40905(12) 0.093 Uiso calc R H
C10 1 0.4191(5) 0.7021(2) 0.47445(11) 0.0562(7) Uani d . C
H10A 1 0.5679(5) 0.6553(2) 0.48038(11) 0.084 Uiso calc R H
H10B 1 0.4199(5) 0.7528(2) 0.51266(11) 0.084 Uiso calc R H
C11 1 0.1935(5) 0.6267(3) 0.47190(11) 0.0670(8) Uani d . C
H11A 1 0.0458(5) 0.6736(3) 0.47278(11) 0.101 Uiso calc R H
H11B 1 0.2050(5) 0.5780(3) 0.51119(11) 0.101 Uiso calc R H
C12 1 0.1683(5) 0.5526(2) 0.40921(11) 0.0551(7) Uani d . C
H12A 1 0.3060(5) 0.4991(2) 0.41084(11) 0.083 Uiso calc R H
H12B 1 0.0149(5) 0.5092(2) 0.40775(11) 0.083 Uiso calc R H
H23 1 0.2804(50) 0.5012(21) 0.2916(11) 0.057(7) Uiso d . H
H24 1 0.0101(44) 0.5010(20) 0.2907(11) 0.048(7) Uiso d . H

loop_
_atom_type_symbol
_atom_type_description
_atom_type_scat_source
_atom_type_scat_dispersion_real
_atom_type_scat_dispersion_imag
C C 'International Tables Vol C Tables 4.2.6.8 and 6.1.1.4' 0.0033 0.0016
H H 'International Tables Vol C Tables 4.2.6.8 and 6.1.1.4' 0.0000 0.0000
N N 'International Tables Vol C Tables 4.2.6.8 and 6.1.1.4' 0.0061 0.0033
Cl Cl 'International Tables Vol C Tables 4.2.6.8 and 6.1.1.4' 0.1484 0.1585

loop_
_geom_angle_atom_site_label_1
_geom_angle_atom_site_label_2
_geom_angle_atom_site_label_3
_geom_angle
_geom_angle_publ_flag
C7 N C1 118.6(2) yes
N C1 C2 111.4(2) yes
N C1 C6 107.5(2) yes
C2 C1 C6 111.4(2) yes
C1 C2 C3 110.9(2) yes
C4 C3 C2 111.7(2) yes
C5 C4 C3 111.3(2) yes
C4 C5 C6 111.1(2) yes
C1 C6 C5 111.0(2) yes
N C7 C8 111.6(2) yes
N C7 C12 107.8(2) yes
C8 C7 C12 111.1(2) yes
C7 C8 C9 110.6(2) yes
C10 C9 C8 112.2(2) yes
C11 C10 C9 111.7(2) yes
C10 C11 C12 111.8(2) yes
C7 C12 C11 111.0(2) yes
C7 N Cl 105.19(11) yes
C1 N Cl 105.91(11) yes

loop_
_geom_bond_atom_site_label_1
_geom_bond_atom_site_label_2
_geom_bond_site_symmetry_2
_geom_bond_distance
_geom_bond_publ_flag
N C7 . 1.498(3) yes
N C1 . 1.504(2) yes
C1 C2 . 1.513(3) yes
C1 C6 . 1.514(3) yes
C2 C3 . 1.527(3) yes
C3 C4 . 1.511(3) yes
C4 C5 . 1.507(3) yes
C5 C6 . 1.525(3) yes
C7 C8 . 1.511(3) yes
C7 C12 . 1.513(3) yes
C8 C9 . 1.524(3) yes
C9 C10 . 1.511(3) yes
C10 C11 . 1.501(3) yes
C11 C12 . 1.523(3) yes
Cl N . 3.145(2) yes
Cl N 1_655 3.176(2) yes
